data_1568921
loop_
_publ_author_name
'Jin, Shasha'
'Haskins, Molly M.'
'Deng, Cheng Hua'
'Matos, Cati&#xfa;cia R M O'
'Zaworotko, Michael J.'

_publ_section_title
;
 Crystal engineering of ionic cocrystals comprising Na/K salts of
 hesperetin with hesperetin molecules and solubility modulation.
;
_journal_coeditor_code LQ5051
_journal_issue 3
_journal_name_full IUCrJ
_journal_paper_doi 10.1107/S205225252300266X
_journal_volume 10
_journal_year 2023
_chemical_formula_moiety 'C32 H31 K O14'
_chemical_formula_sum 'C32 H31 K O14'
_chemical_formula_weight 678.67
_space_group_crystal_system monoclinic
_space_group_IT_number 13
_space_group_name_Hall '-P 2yac'
_space_group_name_H-M_alt 'P 1 2/n 1'
_atom_sites_solution_hydrogens mixed
_atom_sites_solution_primary dual
_audit_creation_date 2023-02-06
_audit_creation_method
;
Olex2 1.5
(compiled 2021.10.07 svn.r9718050b for OlexSys, GUI svn.r6410)
;
_cell_angle_alpha 90
_cell_angle_beta 106.4270(10)
_cell_angle_gamma 90
_cell_formula_units_Z 2
_cell_length_a 11.2185(2)
_cell_length_b 10.2204(2)
_cell_length_c 13.5244(2)
_cell_measurement_reflns_used 8622
_cell_measurement_temperature 116.0
_cell_measurement_theta_max 66.69
_cell_measurement_theta_min 4.33
_cell_volume 1487.38(5)
_computing_cell_refinement 'SAINT V8.40B (?, 2016)'
_computing_data_reduction 'SAINT V8.40B (?, 2016)'
_computing_molecular_graphics 'Olex2 1.5 (Dolomanov et al., 2009)'
_computing_publication_material 'Olex2 1.5 (Dolomanov et al., 2009)'
_computing_structure_refinement 'SHELXL 2018/3 (Sheldrick, 2015)'
_computing_structure_solution 'SHELXT 2018/2 (Sheldrick, 2018)'
_diffrn_ambient_temperature 116.0
_diffrn_measured_fraction_theta_full 0.991
_diffrn_measured_fraction_theta_max 0.991
_diffrn_measurement_device_type 'Bruker APEX-II CCD'
_diffrn_measurement_method '\f and \w scans'
_diffrn_radiation_type CuK\a
_diffrn_radiation_wavelength 1.54178
_diffrn_reflns_av_R_equivalents 0.0488
_diffrn_reflns_av_unetI/netI 0.0355
_diffrn_reflns_Laue_measured_fraction_full 0.991
_diffrn_reflns_Laue_measured_fraction_max 0.991
_diffrn_reflns_limit_h_max 13
_diffrn_reflns_limit_h_min -12
_diffrn_reflns_limit_k_max 9
_diffrn_reflns_limit_k_min -11
_diffrn_reflns_limit_l_max 16
_diffrn_reflns_limit_l_min -13
_diffrn_reflns_number 14054
_diffrn_reflns_point_group_measured_fraction_full 0.991
_diffrn_reflns_point_group_measured_fraction_max 0.991
_diffrn_reflns_theta_full 66.682
_diffrn_reflns_theta_max 66.682
_diffrn_reflns_theta_min 4.326
_diffrn_source_current 1.0
_diffrn_source_power 0.05
_diffrn_source_voltage 50.0
_diffrn_standards_number 0
_exptl_absorpt_coefficient_mu 2.226
_exptl_absorpt_correction_T_max 0.7528
_exptl_absorpt_correction_T_min 0.5092
_exptl_absorpt_correction_type multi-scan
_exptl_absorpt_process_details
;
SADABS-2016/2 (Bruker,2016/2) was used for absorption correction.
wR2(int) was 0.1000 before and 0.0781 after correction.
The Ratio of minimum to maximum transmission is 0.6764.
The \l/2 correction factor is Not present.
;
_exptl_crystal_colour 'clear light colourless'
_exptl_crystal_colour_lustre clear
_exptl_crystal_colour_modifier light
_exptl_crystal_colour_primary colourless
_exptl_crystal_density_diffrn 1.515
_exptl_crystal_description block
_exptl_crystal_F_000 708
_exptl_crystal_size_max 0.02
_exptl_crystal_size_mid 0.02
_exptl_crystal_size_min 0.02
_refine_diff_density_max 0.327
_refine_diff_density_min -0.887
_refine_diff_density_rms 0.081
_refine_ls_extinction_method none
_refine_ls_goodness_of_fit_ref 1.071
_refine_ls_hydrogen_treatment mixed
_refine_ls_matrix_type full
_refine_ls_number_parameters 222
_refine_ls_number_reflns 2610
_refine_ls_number_restraints 4
_refine_ls_restrained_S_all 1.075
_refine_ls_R_factor_all 0.0564
_refine_ls_R_factor_gt 0.0537
_refine_ls_shift/su_max 0.001
_refine_ls_shift/su_mean 0.000
_refine_ls_structure_factor_coef Fsqd
_refine_ls_weighting_details 'w=1/[\s^2^(Fo^2^)+(0.0982P)^2^+1.6490P] where P=(Fo^2^+2Fc^2^)/3'
_refine_ls_weighting_scheme calc
_refine_ls_wR_factor_gt 0.1577
_refine_ls_wR_factor_ref 0.1613
_reflns_Friedel_coverage 0.000
_reflns_number_gt 2414
_reflns_number_total 2610
_reflns_threshold_expression 'I > 2\s(I)'
_cod_data_source_file lq5051.cif
_cod_data_source_block HESKHE_2H2O
_cod_database_code 1568921
_shelx_shelxl_version_number 2018/3
_shelx_space_group_comment
;
The symmetry employed for this shelxl refinement is uniquely defined
by the following loop, which should always be used as a source of
symmetry information in preference to the above space-group names.
They are only intended as comments.
;
_shelx_estimated_absorpt_t_max 0.957
_shelx_estimated_absorpt_t_min 0.957
_olex2_refinement_description
;
1. Fixed Uiso
 At 1.2 times of:
  All C(H) groups, All C(H,H) groups, All O(H,H,H) groups
 At 1.5 times of:
  All C(H,H,H) groups, All O(H,H) groups
2. Restrained distances
 H5-O5
 0.84 with sigma of 0.02
 H2-O2
 0.84 with sigma of 0.02
 H1WB-H5
 2.1 with sigma of 0.02
 H1WA-H9A_$1
 2.1 with sigma of 0.02
3.a Rotating group:
 O1W(H1WA,H1WB)
3.b Ternary CH refined with riding coordinates:
 C8(H8)
3.c Secondary CH2 refined with riding coordinates:
 C9(H9A,H9B)
3.d Aromatic/amide H refined with riding coordinates:
 C13(H13), C15(H15), C4(H4), C6(H6A), C7(H7)
3.e Idealised Me refined as rotating group:
 C1(H1A,H1B,H1C)
;
_olex2_submission_special_instructions 'No special instructions were received'

loop_
_space_group_symop_operation_xyz
'x, y, z'
'-x+1/2, y, -z+1/2'
'-x, -y, -z'
'x-1/2, -y, z-1/2'

loop_
_atom_site_label
_atom_site_type_symbol
_atom_site_fract_x
_atom_site_fract_y
_atom_site_fract_z
_atom_site_U_iso_or_equiv
_atom_site_adp_type
_atom_site_occupancy
_atom_site_site_symmetry_order
_atom_site_calc_flag
_atom_site_refinement_flags_posn
_atom_site_refinement_flags_adp
_atom_site_refinement_flags_occupancy
_atom_site_disorder_assembly
_atom_site_disorder_group
K1 K 0.250000 0.75764(7) 0.750000 0.0239(3) Uani 1 2 d S T P . .
O6 O 0.34801(16) 0.12888(17) 0.31911(12) 0.0222(4) Uani 1 1 d . . . . .
O5 O 0.17356(17) 0.47456(18) 0.46430(14) 0.0261(4) Uani 1 1 d D . . . .
O1 O 0.33577(18) -0.04043(18) 0.89289(14) 0.0277(4) Uani 1 1 d . . . . .
O3 O 0.58768(16) 0.31726(17) 0.62889(13) 0.0238(4) Uani 1 1 d . . . . .
O2 O 0.46977(18) -0.09896(18) 0.76907(15) 0.0284(4) Uani 1 1 d D . . . .
H5 H 0.209(2) 0.524(3) 0.510(2) 0.034 Uiso 1 1 d D U . . .
H2 H 0.526(2) -0.114(3) 0.743(2) 0.034 Uiso 1 1 d D U . . .
H6 H 0.250000 0.129(5) 0.250000 0.034 Uiso 1 2 d S U P . .
O4 O 0.31528(19) 0.58194(19) 0.63047(15) 0.0341(5) Uani 1 1 d . . . . .
C12 C 0.4788(2) 0.3143(2) 0.55095(18) 0.0209(5) Uani 1 1 d . . . . .
C13 C 0.4682(2) 0.2247(2) 0.47334(19) 0.0208(5) Uani 1 1 d . . . . .
H13 H 0.535580 0.167917 0.474198 0.025 Uiso 1 1 calc R U . . .
C15 C 0.2580(2) 0.3018(2) 0.39118(18) 0.0209(5) Uani 1 1 d . . . . .
H15 H 0.182365 0.295844 0.337504 0.025 Uiso 1 1 calc R U . . .
C5 C 0.5012(2) 0.2599(2) 0.76954(19) 0.0218(5) Uani 1 1 d . . . . .
C2 C 0.3854(2) 0.0636(3) 0.85365(19) 0.0225(5) Uani 1 1 d . . . . .
C14 C 0.3576(2) 0.2172(2) 0.39267(18) 0.0195(5) Uani 1 1 d . . . . .
C16 C 0.2714(2) 0.3935(2) 0.46839(18) 0.0205(5) Uani 1 1 d . . . . .
C3 C 0.4590(2) 0.0312(2) 0.78894(18) 0.0210(5) Uani 1 1 d . . . . .
C10 C 0.3965(3) 0.4995(3) 0.6301(2) 0.0266(6) Uani 1 1 d . . . . .
C4 C 0.5166(2) 0.1286(3) 0.74894(18) 0.0215(5) Uani 1 1 d . . . . .
H4 H 0.567800 0.105647 0.706440 0.026 Uiso 1 1 calc R U . . .
O1W O 0.0569(2) 0.6674(3) 0.5811(2) 0.0555(7) Uani 1 1 d . . . . .
H1WA H -0.014651 0.665385 0.597458 0.083 Uiso 1 1 d DR U . . .
H1WB H 0.069570 0.584098 0.567477 0.083 Uiso 1 1 d DR U . . .
C11 C 0.3812(2) 0.4027(2) 0.55030(18) 0.0207(5) Uani 1 1 d . . . . .
C8 C 0.5730(2) 0.3620(3) 0.72751(19) 0.0247(6) Uani 1 1 d . . . . .
H8 H 0.657908 0.368818 0.777070 0.030 Uiso 1 1 calc R U . . .
C9 C 0.5174(3) 0.4982(3) 0.7132(2) 0.0283(6) Uani 1 1 d . . . . .
H9A H 0.503873 0.528346 0.778708 0.034 Uiso 1 1 calc R U . . .
H9B H 0.576223 0.559381 0.694818 0.034 Uiso 1 1 calc R U . . .
C6 C 0.4252(3) 0.2920(3) 0.8306(2) 0.0299(6) Uani 1 1 d . . . . .
H6A H 0.412000 0.381358 0.843874 0.036 Uiso 1 1 calc R U . . .
C7 C 0.3676(3) 0.1943(3) 0.8729(2) 0.0302(6) Uani 1 1 d . . . . .
H7 H 0.316128 0.217550 0.915144 0.036 Uiso 1 1 calc R U . . .
C1 C 0.2768(3) -0.0130(3) 0.9714(2) 0.0303(6) Uani 1 1 d . . . . .
H1A H 0.200814 0.037647 0.941968 0.045 Uiso 1 1 calc R U . . .
H1B H 0.333402 0.037618 1.026674 0.045 Uiso 1 1 calc R U . . .
H1C H 0.255630 -0.095332 0.999560 0.045 Uiso 1 1 calc R U . . .

loop_
_atom_site_aniso_label
_atom_site_aniso_U_11
_atom_site_aniso_U_22
_atom_site_aniso_U_33
_atom_site_aniso_U_23
_atom_site_aniso_U_13
_atom_site_aniso_U_12
K1 0.0326(5) 0.0194(4) 0.0237(4) 0.000 0.0143(3) 0.000
O6 0.0287(9) 0.0202(9) 0.0195(8) -0.0026(7) 0.0100(7) 0.0039(7)
O5 0.0319(10) 0.0224(9) 0.0246(9) -0.0042(7) 0.0091(8) 0.0087(7)
O1 0.0376(10) 0.0245(10) 0.0294(10) -0.0036(7) 0.0231(8) -0.0039(8)
O3 0.0232(9) 0.0281(10) 0.0217(9) -0.0007(7) 0.0087(7) -0.0038(7)
O2 0.0365(10) 0.0201(9) 0.0380(11) -0.0027(8) 0.0259(9) 0.0023(8)
O4 0.0470(12) 0.0251(10) 0.0310(10) -0.0067(8) 0.0125(9) 0.0053(9)
C12 0.0254(12) 0.0199(12) 0.0202(12) 0.0034(9) 0.0112(10) -0.0036(9)
C13 0.0243(13) 0.0199(12) 0.0223(12) 0.0020(9) 0.0133(10) 0.0028(9)
C15 0.0278(13) 0.0187(12) 0.0175(11) 0.0018(9) 0.0085(10) 0.0028(10)
C5 0.0239(12) 0.0234(13) 0.0177(12) -0.0007(9) 0.0052(10) -0.0010(9)
C2 0.0262(12) 0.0226(13) 0.0207(12) -0.0023(9) 0.0102(10) -0.0014(10)
C14 0.0280(13) 0.0172(11) 0.0177(11) 0.0036(9) 0.0137(10) 0.0001(9)
C16 0.0289(13) 0.0156(12) 0.0208(12) 0.0025(9) 0.0132(10) 0.0035(9)
C3 0.0227(12) 0.0211(12) 0.0205(11) -0.0015(9) 0.0081(10) 0.0020(9)
C10 0.0407(15) 0.0173(12) 0.0252(13) -0.0005(10) 0.0149(11) -0.0023(11)
C4 0.0214(12) 0.0256(13) 0.0192(11) -0.0008(9) 0.0087(9) 0.0015(9)
O1W 0.0519(15) 0.0586(16) 0.0559(15) -0.0019(12) 0.0149(12) 0.0063(12)
C11 0.0298(13) 0.0166(12) 0.0196(12) 0.0007(9) 0.0130(10) -0.0019(10)
C8 0.0272(13) 0.0273(14) 0.0195(12) -0.0046(10) 0.0063(10) -0.0067(10)
C9 0.0375(15) 0.0216(13) 0.0268(13) -0.0033(10) 0.0106(11) -0.0099(11)
C6 0.0401(16) 0.0237(13) 0.0316(14) -0.0062(11) 0.0193(12) -0.0017(11)
C7 0.0404(16) 0.0263(15) 0.0316(14) -0.0049(11) 0.0228(12) -0.0009(11)
C1 0.0354(15) 0.0353(15) 0.0277(14) -0.0032(11) 0.0210(12) -0.0038(12)

loop_
_atom_type_symbol
_atom_type_description
_atom_type_scat_dispersion_real
_atom_type_scat_dispersion_imag
_atom_type_scat_source
C C 0.0181 0.0091 'International Tables Vol C Tables 4.2.6.8 and 6.1.1.4'
H H 0.0000 0.0000 'International Tables Vol C Tables 4.2.6.8 and 6.1.1.4'
K K 0.3868 1.0657 'International Tables Vol C Tables 4.2.6.8 and 6.1.1.4'
O O 0.0492 0.0322 'International Tables Vol C Tables 4.2.6.8 and 6.1.1.4'

loop_
_geom_angle_atom_site_label_1
_geom_angle_atom_site_label_2
_geom_angle_atom_site_label_3
_geom_angle
_geom_angle_site_symmetry_1
_geom_angle_site_symmetry_3
_geom_angle_publ_flag
O1 K1 O1 85.26(8) 1_565 2_566 ?
O1 K1 O2 78.53(6) 2_566 1_565 ?
O1 K1 O2 55.47(5) 2_566 2_566 ?
O1 K1 O2 55.47(5) 1_565 1_565 ?
O1 K1 O2 78.53(6) 1_565 2_566 ?
O1 K1 O1W 69.36(7) 1_565 2_556 ?
O1 K1 O1W 146.45(7) 1_565 . ?
O1 K1 O1W 146.45(7) 2_566 2_556 ?
O1 K1 O1W 69.36(7) 2_566 . ?
O2 K1 O2 117.29(8) 1_565 2_566 ?
O2 K1 O1W 134.10(7) 2_566 2_556 ?
O2 K1 O1W 69.15(7) 1_565 2_556 ?
O2 K1 O1W 134.10(7) 1_565 . ?
O2 K1 O1W 69.15(7) 2_566 . ?
O4 K1 O1 144.83(6) 2_556 2_566 ?
O4 K1 O1 100.26(6) . 2_566 ?
O4 K1 O1 144.83(6) . 1_565 ?
O4 K1 O1 100.26(6) 2_556 1_565 ?
O4 K1 O2 91.30(6) . 1_565 ?
O4 K1 O2 132.96(6) . 2_566 ?
O4 K1 O2 91.30(6) 2_556 2_566 ?
O4 K1 O2 132.96(6) 2_556 1_565 ?
O4 K1 O4 94.84(9) 2_556 . ?
O4 K1 O1W 89.49(7) 2_556 . ?
O4 K1 O1W 64.33(7) . . ?
O4 K1 O1W 64.33(7) 2_556 2_556 ?
O4 K1 O1W 89.49(7) . 2_556 ?
O1W K1 O1W 141.86(12) 2_556 . ?
C14 O6 H6 116.1(17) . . ?
C16 O5 H5 97.7(18) . . ?
C2 O1 K1 113.62(14) . 1_545 ?
C2 O1 C1 117.3(2) . . ?
C1 O1 K1 121.05(15) . 1_545 ?
C12 O3 C8 113.77(18) . . ?
K1 O2 H2 129(2) 1_545 . ?
C3 O2 K1 113.60(14) . 1_545 ?
C3 O2 H2 113(2) . . ?
C10 O4 K1 142.26(18) . . ?
O3 C12 C13 118.0(2) . . ?
O3 C12 C11 120.6(2) . . ?
C13 C12 C11 121.4(2) . . ?
C12 C13 H13 120.1 . . ?
C12 C13 C14 119.8(2) . . ?
C14 C13 H13 120.1 . . ?
C14 C15 H15 120.3 . . ?
C16 C15 H15 120.3 . . ?
C16 C15 C14 119.4(2) . . ?
C4 C5 C8 118.5(2) . . ?
C6 C5 C4 118.7(2) . . ?
C6 C5 C8 122.7(2) . . ?
O1 C2 C3 115.6(2) . . ?
O1 C2 C7 125.3(2) . . ?
C7 C2 C3 119.1(2) . . ?
O6 C14 C13 119.1(2) . . ?
O6 C14 C15 120.8(2) . . ?
C13 C14 C15 120.1(2) . . ?
O5 C16 C15 117.9(2) . . ?
O5 C16 C11 120.4(2) . . ?
C15 C16 C11 121.7(2) . . ?
O2 C3 C2 116.9(2) . . ?
O2 C3 C4 123.2(2) . . ?
C4 C3 C2 119.9(2) . . ?
O4 C10 C11 122.6(3) . . ?
O4 C10 C9 120.8(2) . . ?
C11 C10 C9 116.6(2) . . ?
C5 C4 H4 119.3 . . ?
C3 C4 C5 121.3(2) . . ?
C3 C4 H4 119.3 . . ?
K1 O1W H1WA 110.3 . . ?
K1 O1W H1WB 110.4 . . ?
H1WA O1W H1WB 103.7 . . ?
C12 C11 C10 120.4(2) . . ?
C16 C11 C12 117.7(2) . . ?
C16 C11 C10 121.9(2) . . ?
O3 C8 C5 109.49(19) . . ?
O3 C8 H8 107.5 . . ?
O3 C8 C9 108.6(2) . . ?
C5 C8 H8 107.5 . . ?
C9 C8 C5 115.8(2) . . ?
C9 C8 H8 107.5 . . ?
C10 C9 C8 110.9(2) . . ?
C10 C9 H9A 109.5 . . ?
C10 C9 H9B 109.5 . . ?
C8 C9 H9A 109.5 . . ?
C8 C9 H9B 109.5 . . ?
H9A C9 H9B 108.0 . . ?
C5 C6 H6A 119.7 . . ?
C5 C6 C7 120.6(3) . . ?
C7 C6 H6A 119.7 . . ?
C2 C7 C6 120.3(2) . . ?
C2 C7 H7 119.9 . . ?
C6 C7 H7 119.9 . . ?
O1 C1 H1A 109.5 . . ?
O1 C1 H1B 109.5 . . ?
O1 C1 H1C 109.5 . . ?
H1A C1 H1B 109.5 . . ?
H1A C1 H1C 109.5 . . ?
H1B C1 H1C 109.5 . . ?

loop_
_geom_bond_atom_site_label_1
_geom_bond_atom_site_label_2
_geom_bond_distance
_geom_bond_site_symmetry_2
_geom_bond_publ_flag
K1 O1 2.8050(19) 1_565 ?
K1 O1 2.8050(19) 2_566 ?
K1 O2 2.817(2) 1_565 ?
K1 O2 2.817(2) 2_566 ?
K1 O4 2.6540(19) 2_556 ?
K1 O4 2.6540(19) . ?
K1 O1W 2.821(3) 2_556 ?
K1 O1W 2.821(3) . ?
O6 H6 1.2253(17) . ?
O6 C14 1.325(3) . ?
O5 H5 0.810(18) . ?
O5 C16 1.364(3) . ?
O1 C2 1.375(3) . ?
O1 C1 1.430(3) . ?
O3 C12 1.369(3) . ?
O3 C8 1.463(3) . ?
O2 H2 0.819(18) . ?
O2 C3 1.369(3) . ?
O4 C10 1.242(3) . ?
C12 C13 1.373(4) . ?
C12 C11 1.418(4) . ?
C13 H13 0.9500 . ?
C13 C14 1.404(4) . ?
C15 H15 0.9500 . ?
C15 C14 1.409(3) . ?
C15 C16 1.379(3) . ?
C5 C4 1.391(4) . ?
C5 C8 1.524(3) . ?
C5 C6 1.384(4) . ?
C2 C3 1.402(3) . ?
C2 C7 1.386(4) . ?
C16 C11 1.407(4) . ?
C3 C4 1.378(4) . ?
C10 C11 1.438(3) . ?
C10 C9 1.497(4) . ?
C4 H4 0.9500 . ?
O1W H1WA 0.8913 . ?
O1W H1WB 0.8913 . ?
C8 H8 1.0000 . ?
C8 C9 1.515(4) . ?
C9 H9A 0.9900 . ?
C9 H9B 0.9900 . ?
C6 H6A 0.9500 . ?
C6 C7 1.396(4) . ?
C7 H7 0.9500 . ?
C1 H1A 0.9800 . ?
C1 H1B 0.9800 . ?
C1 H1C 0.9800 . ?

loop_
_geom_torsion_atom_site_label_1
_geom_torsion_atom_site_label_2
_geom_torsion_atom_site_label_3
_geom_torsion_atom_site_label_4
_geom_torsion
_geom_torsion_site_symmetry_1
_geom_torsion_site_symmetry_2
_geom_torsion_site_symmetry_3
_geom_torsion_site_symmetry_4
_geom_torsion_publ_flag
K1 O1 C2 C3 -40.4(3) 1_545 . . . ?
K1 O1 C2 C7 139.4(2) 1_545 . . . ?
K1 O2 C3 C2 36.7(3) 1_545 . . . ?
K1 O2 C3 C4 -143.5(2) 1_545 . . . ?
K1 O4 C10 C11 166.72(19) . . . . ?
K1 O4 C10 C9 -14.4(4) . . . . ?
O5 C16 C11 C12 179.1(2) . . . . ?
O5 C16 C11 C10 -2.2(4) . . . . ?
O1 C2 C3 O2 2.3(3) . . . . ?
O1 C2 C3 C4 -177.6(2) . . . . ?
O1 C2 C7 C6 178.5(3) . . . . ?
O3 C12 C13 C14 179.2(2) . . . . ?
O3 C12 C11 C16 -179.4(2) . . . . ?
O3 C12 C11 C10 1.8(3) . . . . ?
O3 C8 C9 C10 56.9(3) . . . . ?
O2 C3 C4 C5 178.7(2) . . . . ?
O4 C10 C11 C12 177.2(2) . . . . ?
O4 C10 C11 C16 -1.5(4) . . . . ?
O4 C10 C9 C8 153.2(2) . . . . ?
C12 O3 C8 C5 68.7(3) . . . . ?
C12 O3 C8 C9 -58.6(3) . . . . ?
C12 C13 C14 O6 -179.0(2) . . . . ?
C12 C13 C14 C15 0.3(3) . . . . ?
C13 C12 C11 C16 1.5(3) . . . . ?
C13 C12 C11 C10 -177.3(2) . . . . ?
C15 C16 C11 C12 0.2(3) . . . . ?
C15 C16 C11 C10 178.9(2) . . . . ?
C5 C8 C9 C10 -66.7(3) . . . . ?
C5 C6 C7 C2 -0.4(4) . . . . ?
C2 C3 C4 C5 -1.4(4) . . . . ?
C14 C15 C16 O5 179.5(2) . . . . ?
C14 C15 C16 C11 -1.6(4) . . . . ?
C16 C15 C14 O6 -179.4(2) . . . . ?
C16 C15 C14 C13 1.3(3) . . . . ?
C3 C2 C7 C6 -1.7(4) . . . . ?
C4 C5 C8 O3 32.8(3) . . . . ?
C4 C5 C8 C9 156.0(2) . . . . ?
C4 C5 C6 C7 1.7(4) . . . . ?
C11 C12 C13 C14 -1.7(4) . . . . ?
C11 C10 C9 C8 -27.9(3) . . . . ?
C8 O3 C12 C13 -151.3(2) . . . . ?
C8 O3 C12 C11 29.5(3) . . . . ?
C8 C5 C4 C3 176.8(2) . . . . ?
C8 C5 C6 C7 -175.7(3) . . . . ?
C9 C10 C11 C12 -1.7(3) . . . . ?
C9 C10 C11 C16 179.6(2) . . . . ?
C6 C5 C4 C3 -0.7(4) . . . . ?
C6 C5 C8 O3 -149.8(2) . . . . ?
C6 C5 C8 C9 -26.6(3) . . . . ?
C7 C2 C3 O2 -177.5(2) . . . . ?
C7 C2 C3 C4 2.6(4) . . . . ?
C1 O1 C2 C3 170.4(2) . . . . ?
C1 O1 C2 C7 -9.8(4) . . . . ?
